data_4349237
loop_
_publ_author_name
'Hawes, Chris S.'
'Byrne, Kevin'
'Schmitt, Wolfgang'
'Gunnlaugsson, Thorfinnur'

_publ_section_title
;
 Flexible Porous Coordination Polymers from Divergent Photoluminescent
 4-Oxo-1,8-naphthalimide Ligands.
;
_journal_issue 21
_journal_name_full 'Inorganic chemistry'
_journal_page_first 11570
_journal_page_last 11582
_journal_paper_doi 10.1021/acs.inorgchem.6b02137
_journal_volume 55
_journal_year 2016
_chemical_formula_moiety '0.5(C108 H60 Cd4 N4 O32), C3 H7 N O'
_chemical_formula_sum 'C57 H37 Cd2 N3 O17'
_chemical_formula_weight 1260.69
_space_group_crystal_system orthorhombic
_space_group_IT_number 56
_space_group_name_Hall '-P 2ab 2ac'
_space_group_name_H-M_alt 'P c c n'
_atom_sites_solution_hydrogens geom
_audit_creation_date 2016-06-20
_audit_creation_method
;
Olex2 1.2
(compiled 2016.02.19 svn.r3266 for OlexSys, GUI svn.r5155)
;
_cell_angle_alpha 90
_cell_angle_beta 90
_cell_angle_gamma 90
_cell_formula_units_Z 4
_cell_length_a 37.4447(10)
_cell_length_b 7.3470(2)
_cell_length_c 23.1978(6)
_cell_measurement_reflns_used 6386
_cell_measurement_temperature 100(2)
_cell_measurement_theta_max 25.53
_cell_measurement_theta_min 2.40
_cell_volume 6381.9(3)
_computing_cell_refinement 'SAINT v8.34A (Bruker, 2013)'
_computing_data_reduction 'SAINT v8.34A (Bruker, 2013)'
_computing_molecular_graphics 'Olex2 (Dolomanov et al., 2009)'
_computing_publication_material 'Olex2 (Dolomanov et al., 2009)'
_computing_structure_refinement 'ShelXL (Sheldrick, 2015)'
_diffrn_ambient_temperature 100.0
_diffrn_detector_area_resol_mean 8
_diffrn_measured_fraction_theta_full 0.999
_diffrn_measured_fraction_theta_max 0.999
_diffrn_measurement_device_type 'Bruker APEX-II CCD'
_diffrn_measurement_method '\w and \f scans'
_diffrn_radiation_monochromator graphite
_diffrn_radiation_type MoK\a
_diffrn_radiation_wavelength 0.71073
_diffrn_reflns_av_R_equivalents 0.0813
_diffrn_reflns_av_unetI/netI 0.0440
_diffrn_reflns_Laue_measured_fraction_full 0.999
_diffrn_reflns_Laue_measured_fraction_max 0.999
_diffrn_reflns_limit_h_max 29
_diffrn_reflns_limit_h_min -45
_diffrn_reflns_limit_k_max 5
_diffrn_reflns_limit_k_min -8
_diffrn_reflns_limit_l_max 28
_diffrn_reflns_limit_l_min -28
_diffrn_reflns_number 51379
_diffrn_reflns_point_group_measured_fraction_full 0.999
_diffrn_reflns_point_group_measured_fraction_max 0.999
_diffrn_reflns_theta_full 25.499
_diffrn_reflns_theta_max 25.499
_diffrn_reflns_theta_min 1.756
_diffrn_source 'sealed tube'
_diffrn_standards_number 0
_exptl_absorpt_coefficient_mu 0.730
_exptl_absorpt_correction_T_max 0.7454
_exptl_absorpt_correction_T_min 0.6744
_exptl_absorpt_correction_type multi-scan
_exptl_absorpt_process_details
;
SADABS-2014/5 (Bruker,2014/5) was used for absorption correction.
wR2(int) was 0.0543 before and 0.0491 after correction.
The Ratio of minimum to maximum transmission is 0.9047.
The \l/2 correction factor is 0.00150.
;
_exptl_crystal_colour colourless
_exptl_crystal_colour_primary colourless
_exptl_crystal_density_diffrn 1.312
_exptl_crystal_description plate
_exptl_crystal_F_000 2528
_exptl_crystal_size_max 0.23
_exptl_crystal_size_mid 0.21
_exptl_crystal_size_min 0.08
_refine_diff_density_max 4.510
_refine_diff_density_min -3.137
_refine_diff_density_rms 0.206
_refine_ls_extinction_method none
_refine_ls_goodness_of_fit_ref 1.075
_refine_ls_hydrogen_treatment constr
_refine_ls_matrix_type full
_refine_ls_number_parameters 382
_refine_ls_number_reflns 5936
_refine_ls_number_restraints 139
_refine_ls_restrained_S_all 1.074
_refine_ls_R_factor_all 0.1553
_refine_ls_R_factor_gt 0.1183
_refine_ls_shift/su_max 0.000
_refine_ls_shift/su_mean 0.000
_refine_ls_structure_factor_coef Fsqd
_refine_ls_weighting_details 'w=1/[\s^2^(Fo^2^)+(0.1648P)^2^+122.6698P] where P=(Fo^2^+2Fc^2^)/3'
_refine_ls_weighting_scheme calc
_refine_ls_wR_factor_gt 0.3186
_refine_ls_wR_factor_ref 0.3496
_reflns_Friedel_coverage 0.000
_reflns_number_gt 4028
_reflns_number_total 5936
_reflns_threshold_expression 'I > 2\s(I)'
_cod_data_source_file ic6b02137_si_002.cif
_cod_data_source_block 3
_cod_database_code 4349237
_shelx_space_group_comment
;
The symmetry employed for this shelxl refinement is uniquely defined
by the following loop, which should always be used as a source of
symmetry information in preference to the above space-group names.
They are only intended as comments.
;
_shelx_estimated_absorpt_t_max 0.944
_shelx_estimated_absorpt_t_min 0.850
_olex2_refinement_description
;
1. Fixed Uiso
 At 1.2 times of:
  All C(H) groups, All C(H,H) groups
 At 1.5 times of:
  All C(H,H,H) groups
2. Restrained distances
 O8-Cd2
 2.27 with sigma of 0.01
3. Uiso/Uaniso restraints and constraints
Uanis(N2) \\sim Ueq: with sigma of 0.01 and sigma for terminal atoms of 0.01
Uanis(C19) \\sim Ueq: with sigma of 0.01 and sigma for terminal atoms of 0.01
Uanis(O8) \\sim Ueq: with sigma of 0.015 and sigma for terminal atoms of 0.015
4. Rigid body (RIGU) restrains
 O9, N2, C28, C29, C30
 with sigma for 1-2 distances of 0.002 and sigma for 1-3 distances of 0.002
 C9, C10, C11, C12, C13, C14, C15, C16, C17, C18, C19, C20
 with sigma for 1-2 distances of 0.002 and sigma for 1-3 distances of 0.002
 Cd2, O8
 with sigma for 1-2 distances of 0.004 and sigma for 1-3 distances of 0.004
5. Others
 Fixed Sof: O9(0.5) N2(0.5) C28(0.5) H28(0.5) C29(0.5) H29A(0.5) H29B(0.5)
 H29C(0.5) C30(0.5) H30A(0.5) H30B(0.5) H30C(0.5)
6.a Secondary CH2 refined with riding coordinates:
 C8(H8A,H8B)
6.b Aromatic/amide H refined with riding coordinates:
 C3(H3), C4(H4), C6(H6), C7(H7), C11(H11), C12(H12), C13(H13), C16(H16),
 C17(H17), C22(H22), C23(H23), C25(H25), C26(H26), C28(H28)
6.c Idealised Me refined as rotating group:
 C29(H29A,H29B,H29C), C30(H30A,H30B,H30C)
;
_shelx_shelxl_version_number 2014/7
_olex2_submission_special_instructions 'No special instructions were received'

loop_
_space_group_symop_operation_xyz
'x, y, z'
'-x+1/2, -y+1/2, z'
'-x, y+1/2, -z+1/2'
'x+1/2, -y, -z+1/2'
'-x, -y, -z'
'x-1/2, y-1/2, -z'
'x, -y-1/2, z-1/2'
'-x-1/2, y, z-1/2'

loop_
_atom_site_label
_atom_site_type_symbol
_atom_site_fract_x
_atom_site_fract_y
_atom_site_fract_z
_atom_site_U_iso_or_equiv
_atom_site_adp_type
_atom_site_occupancy
_atom_site_site_symmetry_order
_atom_site_calc_flag
_atom_site_refinement_flags_posn
_atom_site_refinement_flags_adp
_atom_site_refinement_flags_occupancy
Cd1 Cd 0.7500 0.7500 0.80892(5) 0.0290(4) Uani 1 2 d S T P
Cd2 Cd 0.7500 1.2500 0.75747(7) 0.0523(5) Uani 1 2 d DS TU P
O1 O 0.7073(3) 0.7611(15) 0.7425(5) 0.064(3) Uani 1 1 d . . .
O2 O 0.7028(3) 1.0593(14) 0.7494(4) 0.060(3) Uani 1 1 d . . .
O3 O 0.5863(2) 0.9147(11) 0.5575(3) 0.0392(19) Uani 1 1 d . . .
O4 O 0.4358(2) 0.5711(12) 0.6296(4) 0.048(2) Uani 1 1 d . . .
O5 O 0.4219(2) 0.6029(11) 0.4354(4) 0.044(2) Uani 1 1 d . . .
O6 O 0.26863(17) 0.9510(9) 0.6717(3) 0.0265(15) Uani 1 1 d . . .
O7 O 0.29309(19) 1.1699(10) 0.6212(4) 0.0361(18) Uani 1 1 d . . .
O8 O 0.7182(4) 1.4244(18) 0.6971(7) 0.126(5) Uani 1 1 d D U .
N1 N 0.4296(2) 0.5846(13) 0.5322(5) 0.041(2) Uani 1 1 d . . .
C1 C 0.2911(3) 1.0076(14) 0.6355(5) 0.029(2) Uani 1 1 d . . .
C2 C 0.3164(2) 0.8756(12) 0.6070(5) 0.024(2) Uani 1 1 d . . .
C3 C 0.3148(3) 0.6905(14) 0.6197(5) 0.034(3) Uani 1 1 d . . .
H3 H 0.2960 0.6461 0.6433 0.041 Uiso 1 1 calc R . .
C4 C 0.3400(3) 0.5702(15) 0.5987(6) 0.039(3) Uani 1 1 d . . .
H4 H 0.3389 0.4454 0.6093 0.047 Uiso 1 1 calc R . .
C5 C 0.3667(3) 0.6300(15) 0.5625(5) 0.035(3) Uani 1 1 d . . .
C6 C 0.3673(3) 0.8162(16) 0.5455(5) 0.034(3) Uani 1 1 d . . .
H6 H 0.3843 0.8592 0.5182 0.041 Uiso 1 1 calc R . .
C7 C 0.3424(3) 0.9333(13) 0.5700(5) 0.031(2) Uani 1 1 d . . .
H7 H 0.3435 1.0590 0.5605 0.037 Uiso 1 1 calc R . .
C8 C 0.3942(3) 0.4972(16) 0.5394(6) 0.042(3) Uani 1 1 d . . .
H8A H 0.3964 0.3931 0.5663 0.050 Uiso 1 1 calc R . .
H8B H 0.3860 0.4494 0.5017 0.050 Uiso 1 1 calc R . .
C9 C 0.4412(3) 0.6294(13) 0.4771(5) 0.028(2) Uani 1 1 d . U .
C10 C 0.4777(3) 0.7114(13) 0.4724(5) 0.0269(17) Uani 1 1 d . U .
C11 C 0.4905(3) 0.7594(15) 0.4183(5) 0.034(2) Uani 1 1 d . U .
H11 H 0.4761 0.7426 0.3850 0.040 Uiso 1 1 calc R . .
C12 C 0.5237(3) 0.8303(15) 0.4135(5) 0.0304(19) Uani 1 1 d . U .
H12 H 0.5323 0.8616 0.3763 0.037 Uiso 1 1 calc R . .
C13 C 0.5457(3) 0.8591(13) 0.4607(4) 0.0261(18) Uani 1 1 d . U .
H13 H 0.5690 0.9084 0.4560 0.031 Uiso 1 1 calc R . .
C14 C 0.5328(3) 0.8136(14) 0.5151(4) 0.0241(16) Uani 1 1 d . U .
C15 C 0.5534(3) 0.8392(14) 0.5672(4) 0.0277(18) Uani 1 1 d . U .
C16 C 0.5397(3) 0.7973(14) 0.6194(5) 0.032(2) Uani 1 1 d . U .
H16 H 0.5534 0.8192 0.6531 0.038 Uiso 1 1 calc R . .
C17 C 0.5060(3) 0.7231(14) 0.6243(5) 0.033(2) Uani 1 1 d . U .
H17 H 0.4972 0.6930 0.6616 0.040 Uiso 1 1 calc R . .
C18 C 0.4849(3) 0.6916(14) 0.5780(5) 0.0287(18) Uani 1 1 d . U .
C19 C 0.4491(3) 0.6140(14) 0.5828(5) 0.030(2) Uani 1 1 d . U .
C20 C 0.4980(2) 0.7382(13) 0.5207(4) 0.0253(17) Uani 1 1 d . U .
C21 C 0.6123(3) 0.9069(17) 0.6018(5) 0.038(3) Uani 1 1 d . . .
C22 C 0.6226(4) 0.7431(19) 0.6241(6) 0.053(3) Uani 1 1 d . . .
H22 H 0.6120 0.6324 0.6116 0.064 Uiso 1 1 calc R . .
C23 C 0.6487(4) 0.7452(18) 0.6646(7) 0.054(3) Uani 1 1 d . . .
H23 H 0.6562 0.6337 0.6815 0.064 Uiso 1 1 calc R . .
C24 C 0.6649(3) 0.9084(19) 0.6823(5) 0.044(3) Uani 1 1 d . . .
C25 C 0.6540(3) 1.0670(18) 0.6600(5) 0.045(3) Uani 1 1 d . . .
H25 H 0.6646 1.1779 0.6725 0.054 Uiso 1 1 calc R . .
C26 C 0.6270(4) 1.0688(18) 0.6184(6) 0.051(3) Uani 1 1 d . . .
H26 H 0.6191 1.1802 0.6019 0.061 Uiso 1 1 calc R . .
C27 C 0.6948(4) 0.9120(18) 0.7291(6) 0.047(3) Uani 1 1 d . . .
O9 O 0.4609(7) 0.134(4) 0.7406(10) 0.100(8) Uani 0.5 1 d . U .
N2 N 0.4059(7) 0.005(4) 0.7228(9) 0.063(5) Uani 0.5 1 d . U .
C28 C 0.4396(9) 0.011(6) 0.7425(13) 0.074(6) Uani 0.5 1 d . U .
H28 H 0.4479 -0.0976 0.7605 0.089 Uiso 0.5 1 calc R . .
C29 C 0.3919(9) 0.167(5) 0.6881(12) 0.066(6) Uani 0.5 1 d . U .
H29A H 0.3735 0.2309 0.7105 0.098 Uiso 0.5 1 calc GR . .
H29B H 0.3817 0.1243 0.6517 0.098 Uiso 0.5 1 calc GR . .
H29C H 0.4117 0.2513 0.6800 0.098 Uiso 0.5 1 calc GR . .
C30 C 0.3862(8) -0.153(5) 0.7223(12) 0.063(6) Uani 0.5 1 d . U .
H30A H 0.3641 -0.1346 0.7443 0.095 Uiso 0.5 1 calc GR . .
H30B H 0.4001 -0.2515 0.7399 0.095 Uiso 0.5 1 calc GR . .
H30C H 0.3803 -0.1852 0.6825 0.095 Uiso 0.5 1 calc GR . .

loop_
_atom_site_aniso_label
_atom_site_aniso_U_11
_atom_site_aniso_U_22
_atom_site_aniso_U_33
_atom_site_aniso_U_23
_atom_site_aniso_U_13
_atom_site_aniso_U_12
Cd1 0.0256(6) 0.0136(5) 0.0479(7) 0.000 0.000 -0.0048(4)
Cd2 0.0642(9) 0.0283(7) 0.0645(9) 0.000 0.000 0.0034(6)
O1 0.058(6) 0.072(8) 0.062(6) 0.001(5) -0.019(5) 0.011(5)
O2 0.060(6) 0.050(6) 0.070(7) 0.006(5) -0.024(5) -0.008(5)
O3 0.034(4) 0.046(5) 0.037(4) 0.014(4) -0.008(3) 0.002(4)
O4 0.048(5) 0.038(5) 0.057(5) 0.008(4) 0.029(4) 0.007(4)
O5 0.039(4) 0.032(5) 0.062(6) -0.006(4) -0.007(4) 0.005(4)
O6 0.022(3) 0.014(3) 0.043(4) -0.003(3) 0.013(3) 0.000(3)
O7 0.028(4) 0.024(4) 0.057(5) 0.010(4) 0.016(3) 0.006(3)
O8 0.113(9) 0.099(9) 0.167(10) -0.038(8) -0.061(8) 0.019(8)
N1 0.028(5) 0.024(5) 0.069(7) -0.008(5) 0.005(5) 0.002(4)
C1 0.018(5) 0.022(5) 0.047(6) -0.004(5) -0.001(4) -0.002(4)
C2 0.019(4) 0.010(4) 0.044(6) 0.007(4) 0.009(4) -0.002(4)
C3 0.028(5) 0.015(5) 0.059(7) -0.004(5) 0.016(5) 0.001(4)
C4 0.037(6) 0.017(5) 0.064(8) 0.007(5) 0.012(6) 0.004(5)
C5 0.033(6) 0.020(5) 0.053(7) 0.005(5) 0.011(5) 0.004(5)
C6 0.032(6) 0.026(5) 0.045(7) 0.003(5) 0.010(5) 0.005(5)
C7 0.030(5) 0.012(5) 0.052(7) 0.006(5) 0.009(5) 0.007(4)
C8 0.034(6) 0.029(6) 0.063(8) -0.003(6) 0.015(5) 0.000(5)
C9 0.032(3) 0.013(4) 0.040(5) -0.002(4) 0.006(3) 0.012(3)
C10 0.030(3) 0.017(4) 0.034(3) 0.002(2) 0.003(2) 0.013(3)
C11 0.037(3) 0.027(5) 0.037(3) 0.005(3) 0.004(2) 0.011(3)
C12 0.038(3) 0.024(5) 0.029(3) -0.001(3) 0.007(2) 0.012(3)
C13 0.030(3) 0.020(4) 0.028(3) 0.002(3) 0.011(2) 0.011(3)
C14 0.026(3) 0.018(4) 0.028(3) 0.002(2) 0.008(2) 0.011(3)
C15 0.033(3) 0.020(4) 0.030(3) 0.005(3) 0.004(2) 0.009(3)
C16 0.038(3) 0.027(5) 0.030(3) 0.006(3) 0.005(2) 0.009(3)
C17 0.039(3) 0.027(5) 0.033(3) 0.006(3) 0.007(2) 0.008(3)
C18 0.032(3) 0.023(4) 0.032(3) 0.005(3) 0.009(2) 0.011(3)
C19 0.031(3) 0.018(4) 0.041(5) 0.005(4) 0.011(3) 0.014(3)
C20 0.027(3) 0.018(4) 0.031(3) 0.005(2) 0.007(2) 0.010(3)
C21 0.042(6) 0.037(7) 0.036(6) 0.006(5) -0.003(5) 0.001(5)
C22 0.053(8) 0.039(7) 0.067(9) 0.004(7) -0.021(7) -0.008(6)
C23 0.053(8) 0.035(7) 0.073(9) 0.018(7) -0.018(7) -0.002(6)
C24 0.031(6) 0.055(8) 0.046(7) 0.007(6) -0.008(5) -0.010(6)
C25 0.046(7) 0.042(7) 0.046(7) 0.005(6) -0.019(6) -0.009(6)
C26 0.048(7) 0.039(7) 0.066(9) 0.010(7) -0.008(6) 0.001(6)
C27 0.062(8) 0.039(8) 0.040(7) 0.009(6) 0.006(6) 0.010(7)
O9 0.103(10) 0.139(15) 0.058(13) 0.018(13) -0.024(10) -0.049(11)
N2 0.069(7) 0.080(8) 0.040(8) -0.016(6) 0.007(6) -0.009(6)
C28 0.069(8) 0.105(12) 0.048(13) -0.007(10) 0.004(8) -0.014(7)
C29 0.067(11) 0.085(10) 0.045(12) -0.012(9) 0.010(9) -0.010(8)
C30 0.066(10) 0.080(9) 0.044(13) -0.012(8) 0.005(9) -0.007(8)

loop_
_atom_type_symbol
_atom_type_description
_atom_type_scat_dispersion_real
_atom_type_scat_dispersion_imag
_atom_type_scat_source
C C 0.0033 0.0016 'International Tables Vol C Tables 4.2.6.8 and 6.1.1.4'
H H 0.0000 0.0000 'International Tables Vol C Tables 4.2.6.8 and 6.1.1.4'
Cd Cd -0.8075 1.2024 'International Tables Vol C Tables 4.2.6.8 and 6.1.1.4'
N N 0.0061 0.0033 'International Tables Vol C Tables 4.2.6.8 and 6.1.1.4'
O O 0.0106 0.0060 'International Tables Vol C Tables 4.2.6.8 and 6.1.1.4'

loop_
_geom_angle_atom_site_label_1
_geom_angle_atom_site_label_2
_geom_angle_atom_site_label_3
_geom_angle
_geom_angle_site_symmetry_1
_geom_angle_site_symmetry_3
O1 Cd1 O1 92.2(6) . 2_665
O1 Cd1 O6 87.3(3) . 3_646
O1 Cd1 O6 108.2(3) . 4_576
O1 Cd1 O6 108.2(3) 2_665 3_646
O1 Cd1 O6 87.3(3) 2_665 4_576
O1 Cd1 O7 89.6(4) 2_665 4_576
O1 Cd1 O7 163.4(3) . 4_576
O1 Cd1 O7 89.6(4) . 3_646
O1 Cd1 O7 163.4(3) 2_665 3_646
O1 Cd1 C1 86.9(4) 2_665 4_576
O1 Cd1 C1 136.2(4) . 4_576
O1 Cd1 C1 136.2(4) 2_665 3_646
O1 Cd1 C1 86.9(4) . 3_646
O6 Cd1 O6 157.9(4) 4_576 3_646
O6 Cd1 O7 107.7(3) 4_576 3_646
O6 Cd1 O7 55.4(2) 4_576 4_576
O6 Cd1 O7 55.4(2) 3_646 3_646
O6 Cd1 O7 107.7(3) 3_646 4_576
O6 Cd1 C1 134.3(3) 3_646 4_576
O6 Cd1 C1 28.0(3) 3_646 3_646
O6 Cd1 C1 28.0(3) 4_576 4_576
O6 Cd1 C1 134.3(3) 4_576 3_646
O7 Cd1 O7 93.3(4) 4_576 3_646
O7 Cd1 C1 103.1(3) 4_576 3_646
O7 Cd1 C1 27.5(3) 4_576 4_576
O7 Cd1 C1 27.5(3) 3_646 3_646
O7 Cd1 C1 103.1(3) 3_646 4_576
C1 Cd1 C1 122.6(5) 4_576 3_646
O2 Cd2 O2 170.5(5) 2_675 .
O2 Cd2 O6 102.6(3) 2_675 4_576
O2 Cd2 O6 84.2(3) 2_675 3_656
O2 Cd2 O6 84.2(3) . 4_576
O2 Cd2 O6 102.6(3) . 3_656
O6 Cd2 O6 89.6(3) 3_656 4_576
O8 Cd2 O2 90.5(5) 2_675 .
O8 Cd2 O2 83.6(5) 2_675 2_675
O8 Cd2 O2 90.5(5) . 2_675
O8 Cd2 O2 83.6(5) . .
O8 Cd2 O6 165.5(5) . 4_576
O8 Cd2 O6 165.5(5) 2_675 3_656
O8 Cd2 O6 85.4(5) . 3_656
O8 Cd2 O6 85.4(5) 2_675 4_576
O8 Cd2 O8 102.6(9) . 2_675
C27 O1 Cd1 118.4(10) . .
C27 O2 Cd2 140.7(10) . .
C15 O3 C21 118.8(8) . .
Cd2 O6 Cd1 111.8(3) 3_646 3_656
C1 O6 Cd1 91.0(6) . 3_656
C1 O6 Cd2 152.2(6) . 3_646
C1 O7 Cd1 90.9(6) . 3_656
C9 N1 C8 119.1(10) . .
C9 N1 C19 124.8(9) . .
C19 N1 C8 116.0(10) . .
O6 C1 Cd1 61.0(5) . 3_656
O6 C1 C2 119.9(9) . .
O7 C1 Cd1 61.6(5) . 3_656
O7 C1 O6 122.4(9) . .
O7 C1 C2 117.7(9) . .
C2 C1 Cd1 175.9(7) . 3_656
C3 C2 C1 120.6(9) . .
C7 C2 C1 121.5(9) . .
C7 C2 C3 117.8(9) . .
C2 C3 H3 119.3 . .
C4 C3 C2 121.5(10) . .
C4 C3 H3 119.3 . .
C3 C4 H4 119.8 . .
C5 C4 C3 120.4(10) . .
C5 C4 H4 119.8 . .
C4 C5 C6 119.1(10) . .
C4 C5 C8 120.2(10) . .
C6 C5 C8 120.7(10) . .
C5 C6 H6 121.0 . .
C7 C6 C5 118.1(10) . .
C7 C6 H6 121.0 . .
C2 C7 C6 122.9(10) . .
C2 C7 H7 118.6 . .
C6 C7 H7 118.6 . .
N1 C8 C5 111.5(9) . .
N1 C8 H8A 109.3 . .
N1 C8 H8B 109.3 . .
C5 C8 H8A 109.3 . .
C5 C8 H8B 109.3 . .
H8A C8 H8B 108.0 . .
O5 C9 N1 120.2(10) . .
O5 C9 C10 123.0(10) . .
N1 C9 C10 116.7(10) . .
C11 C10 C9 119.0(10) . .
C20 C10 C9 120.4(9) . .
C20 C10 C11 120.7(10) . .
C10 C11 H11 120.3 . .
C12 C11 C10 119.3(11) . .
C12 C11 H11 120.3 . .
C11 C12 H12 118.7 . .
C11 C12 C13 122.7(10) . .
C13 C12 H12 118.7 . .
C12 C13 H13 120.9 . .
C12 C13 C14 118.2(10) . .
C14 C13 H13 120.9 . .
C13 C14 C15 122.7(10) . .
C13 C14 C20 119.7(10) . .
C20 C14 C15 117.6(9) . .
O3 C15 C14 113.3(9) . .
C16 C15 O3 125.5(10) . .
C16 C15 C14 121.1(10) . .
C15 C16 H16 119.6 . .
C15 C16 C17 120.8(11) . .
C17 C16 H16 119.6 . .
C16 C17 H17 118.8 . .
C18 C17 C16 122.3(10) . .
C18 C17 H17 118.8 . .
C17 C18 C19 122.8(10) . .
C17 C18 C20 119.2(10) . .
C20 C18 C19 118.1(10) . .
O4 C19 N1 119.2(10) . .
O4 C19 C18 122.4(11) . .
N1 C19 C18 118.4(9) . .
C10 C20 C14 119.4(9) . .
C10 C20 C18 121.6(9) . .
C14 C20 C18 119.0(9) . .
C22 C21 O3 120.3(11) . .
C22 C21 C26 123.2(11) . .
C26 C21 O3 116.5(11) . .
C21 C22 H22 121.4 . .
C23 C22 C21 117.1(12) . .
C23 C22 H22 121.4 . .
C22 C23 H23 119.2 . .
C22 C23 C24 121.6(12) . .
C24 C23 H23 119.2 . .
C23 C24 C27 121.9(12) . .
C25 C24 C23 119.9(11) . .
C25 C24 C27 118.2(11) . .
C24 C25 H25 120.2 . .
C24 C25 C26 119.7(12) . .
C26 C25 H25 120.2 . .
C21 C26 C25 118.5(12) . .
C21 C26 H26 120.7 . .
C25 C26 H26 120.7 . .
O1 C27 C24 115.3(12) . .
O2 C27 O1 127.2(13) . .
O2 C27 C24 117.4(12) . .
C28 N2 C29 118(3) . .
C28 N2 C30 122(3) . .
C30 N2 C29 118(3) . .
O9 C28 N2 129(4) . .
O9 C28 H28 115.3 . .
N2 C28 H28 115.3 . .
N2 C29 H29A 109.5 . .
N2 C29 H29B 109.5 . .
N2 C29 H29C 109.5 . .
H29A C29 H29B 109.5 . .
H29A C29 H29C 109.5 . .
H29B C29 H29C 109.5 . .
N2 C30 H30A 109.5 . .
N2 C30 H30B 109.5 . .
N2 C30 H30C 109.5 . .
H30A C30 H30B 109.5 . .
H30A C30 H30C 109.5 . .
H30B C30 H30C 109.5 . .

loop_
_geom_bond_atom_site_label_1
_geom_bond_atom_site_label_2
_geom_bond_distance
_geom_bond_site_symmetry_2
Cd1 O1 2.222(10) .
Cd1 O1 2.222(10) 2_665
Cd1 O6 2.349(6) 3_646
Cd1 O6 2.349(6) 4_576
Cd1 O7 2.362(7) 3_646
Cd1 O7 2.362(7) 4_576
Cd1 C1 2.684(10) 4_576
Cd1 C1 2.684(10) 3_646
Cd2 O2 2.263(10) .
Cd2 O2 2.263(10) 2_675
Cd2 O6 2.317(7) 3_656
Cd2 O6 2.317(7) 4_576
Cd2 O8 2.240(9) 2_675
Cd2 O8 2.240(9) .
O1 C27 1.242(16) .
O2 C27 1.217(16) .
O3 C15 1.370(13) .
O3 C21 1.416(14) .
O4 C19 1.234(13) .
O5 C9 1.225(13) .
O6 Cd1 2.349(6) 3_656
O6 Cd2 2.317(7) 3_646
O6 C1 1.260(12) .
O7 Cd1 2.362(7) 3_656
O7 C1 1.239(13) .
N1 C8 1.481(14) .
N1 C9 1.390(15) .
N1 C19 1.399(15) .
C1 Cd1 2.684(10) 3_656
C1 C2 1.508(14) .
C2 C3 1.392(14) .
C2 C7 1.365(14) .
C3 H3 0.9500 .
C3 C4 1.381(15) .
C4 H4 0.9500 .
C4 C5 1.379(16) .
C5 C6 1.424(16) .
C5 C8 1.516(15) .
C6 H6 0.9500 .
C6 C7 1.391(14) .
C7 H7 0.9500 .
C8 H8A 0.9900 .
C8 H8B 0.9900 .
C9 C10 1.495(15) .
C10 C11 1.388(15) .
C10 C20 1.371(15) .
C11 H11 0.9500 .
C11 C12 1.354(16) .
C12 H12 0.9500 .
C12 C13 1.386(15) .
C13 H13 0.9500 .
C13 C14 1.393(14) .
C14 C15 1.447(15) .
C14 C20 1.419(14) .
C15 C16 1.350(15) .
C16 H16 0.9500 .
C16 C17 1.381(16) .
C17 H17 0.9500 .
C17 C18 1.352(16) .
C18 C19 1.463(15) .
C18 C20 1.459(14) .
C21 C22 1.365(17) .
C21 C26 1.367(18) .
C22 H22 0.9500 .
C22 C23 1.356(19) .
C23 H23 0.9500 .
C23 C24 1.405(18) .
C24 C25 1.339(18) .
C24 C27 1.561(18) .
C25 H25 0.9500 .
C25 C26 1.398(17) .
C26 H26 0.9500 .
O9 C28 1.21(4) .
N2 C28 1.34(4) .
N2 C29 1.53(4) .
N2 C30 1.37(4) .
C28 H28 0.9500 .
C29 H29A 0.9800 .
C29 H29B 0.9800 .
C29 H29C 0.9800 .
C30 H30A 0.9800 .
C30 H30B 0.9800 .
C30 H30C 0.9800 .

loop_
_geom_torsion_atom_site_label_1
_geom_torsion_atom_site_label_2
_geom_torsion_atom_site_label_3
_geom_torsion_atom_site_label_4
_geom_torsion
_geom_torsion_site_symmetry_1
_geom_torsion_site_symmetry_4
Cd1 O1 C27 O2 -2(2) . .
Cd1 O1 C27 C24 -179.8(8) . .
Cd1 O6 C1 O7 -5.8(11) 3_656 .
Cd1 O6 C1 C2 175.4(8) 3_656 .
Cd1 O7 C1 O6 5.8(11) 3_656 .
Cd1 O7 C1 C2 -175.4(8) 3_656 .
Cd2 O2 C27 O1 63(2) . .
Cd2 O2 C27 C24 -119.0(13) . .
Cd2 O6 C1 Cd1 -145.9(15) 3_646 3_656
Cd2 O6 C1 O7 -151.6(10) 3_646 .
Cd2 O6 C1 C2 30(2) 3_646 .
O3 C15 C16 C17 179.3(10) . .
O3 C21 C22 C23 177.2(13) . .
O3 C21 C26 C25 -177.0(11) . .
O5 C9 C10 C11 -0.4(14) . .
O5 C9 C10 C20 179.8(9) . .
O6 C1 C2 C3 0.9(16) . .
O6 C1 C2 C7 -176.4(10) . .
O7 C1 C2 C3 -178.0(10) . .
O7 C1 C2 C7 4.8(16) . .
N1 C9 C10 C11 -179.7(9) . .
N1 C9 C10 C20 0.5(13) . .
C1 C2 C3 C4 -173.2(11) . .
C1 C2 C7 C6 176.3(10) . .
C2 C3 C4 C5 -2.6(19) . .
C3 C2 C7 C6 -1.0(17) . .
C3 C4 C5 C6 -2.1(19) . .
C3 C4 C5 C8 -179.7(12) . .
C4 C5 C6 C7 5.0(18) . .
C4 C5 C8 N1 -146.6(12) . .
C5 C6 C7 C2 -3.5(18) . .
C6 C5 C8 N1 35.8(16) . .
C7 C2 C3 C4 4.1(18) . .
C8 N1 C9 O5 2.7(14) . .
C8 N1 C9 C10 -177.9(8) . .
C8 N1 C19 O4 -1.8(14) . .
C8 N1 C19 C18 177.0(9) . .
C8 C5 C6 C7 -177.4(11) . .
C9 N1 C8 C5 -104.8(12) . .
C9 N1 C19 O4 179.0(9) . .
C9 N1 C19 C18 -2.2(15) . .
C9 C10 C11 C12 -178.6(9) . .
C9 C10 C20 C14 179.0(9) . .
C9 C10 C20 C18 -1.2(14) . .
C10 C11 C12 C13 -0.6(16) . .
C11 C10 C20 C14 -0.8(14) . .
C11 C10 C20 C18 179.0(9) . .
C11 C12 C13 C14 -0.3(15) . .
C12 C13 C14 C15 -179.6(9) . .
C12 C13 C14 C20 0.7(14) . .
C13 C14 C15 O3 1.0(14) . .
C13 C14 C15 C16 178.5(10) . .
C13 C14 C20 C10 -0.1(14) . .
C13 C14 C20 C18 -179.9(9) . .
C14 C15 C16 C17 2.1(16) . .
C15 O3 C21 C22 57.4(16) . .
C15 O3 C21 C26 -125.5(12) . .
C15 C14 C20 C10 -179.9(9) . .
C15 C14 C20 C18 0.3(13) . .
C15 C16 C17 C18 -1.1(16) . .
C16 C17 C18 C19 -179.6(10) . .
C16 C17 C18 C20 -0.3(15) . .
C17 C18 C19 O4 -0.4(16) . .
C17 C18 C19 N1 -179.2(10) . .
C17 C18 C20 C10 -179.2(10) . .
C17 C18 C20 C14 0.7(14) . .
C19 N1 C8 C5 75.9(13) . .
C19 N1 C9 O5 -178.1(9) . .
C19 N1 C9 C10 1.2(14) . .
C19 C18 C20 C10 0.2(14) . .
C19 C18 C20 C14 -179.9(9) . .
C20 C10 C11 C12 1.2(15) . .
C20 C14 C15 O3 -179.2(8) . .
C20 C14 C15 C16 -1.7(15) . .
C20 C18 C19 O4 -179.8(9) . .
C20 C18 C19 N1 1.4(14) . .
C21 O3 C15 C14 -164.9(9) . .
C21 O3 C15 C16 17.7(16) . .
C21 C22 C23 C24 -1(2) . .
C22 C21 C26 C25 0(2) . .
C22 C23 C24 C25 2(2) . .
C22 C23 C24 C27 179.8(14) . .
C23 C24 C25 C26 -1(2) . .
C23 C24 C27 O1 11.4(19) . .
C23 C24 C27 O2 -166.9(14) . .
C24 C25 C26 C21 0(2) . .
C25 C24 C27 O1 -170.5(13) . .
C25 C24 C27 O2 11.2(19) . .
C26 C21 C22 C23 0(2) . .
C27 C24 C25 C26 -179.4(12) . .
C29 N2 C28 O9 6(5) . .
C30 N2 C28 O9 172(3) . .
